data_7206155
loop_
_publ_author_name
'Vrdoljak, Vi\<snja'
'Prugove\<cki, Biserka'
'Matkovi\'c-\<Calogovi\'c, Dubravka'
'Pisk, Jana'

_publ_section_title
;
 Hybrid organic--inorganic compounds based on the Lindqvist
 polyoxomolybdate and dioxomolybdenum(vi) complexes
;
_journal_issue 13
_journal_name_full CrystEngComm
_journal_page_first 4382
_journal_paper_doi 10.1039/c0ce00927j
_journal_volume 13
_journal_year 2011
_chemical_formula_moiety '2(C15 H13 Mo N4 O4), Mo6 O19, 2(C2 H3 N)'
_chemical_formula_sum 'C34 H32 Mo8 N10 O27'
_chemical_formula_weight 1780.22
_chemical_name_common
;
bis (acetonitrile cis-dioxo(2-oxobenzaldehyde
isonicotinylhydrazonato-O, N, O) molybdenum(VI)) hexamolybdate
acetonitrile solvate (1/2)
;
_chemical_name_systematic
;
bis (acetonitrile cis-dioxo(2-oxobenzaldehyde isonicotinylhydrazonato-O, N, O)
molybdenum(VI)) hexamolybdate acetonitrile solvate (1/2)
;
_space_group_IT_number 2
_symmetry_cell_setting triclinic
_symmetry_space_group_name_Hall '-P 1'
_symmetry_space_group_name_H-M 'P -1'
_atom_sites_solution_hydrogens geom
_atom_sites_solution_primary direct
_atom_sites_solution_secondary difmap
_audit_creation_method SHELXL-97
_cell_angle_alpha 93.936(3)
_cell_angle_beta 97.847(3)
_cell_angle_gamma 114.580(3)
_cell_formula_units_Z 1
_cell_length_a 10.2393(3)
_cell_length_b 11.7244(4)
_cell_length_c 11.8311(4)
_cell_measurement_temperature 150(2)
_cell_measurement_theta_max 25
_cell_measurement_theta_min 15
_cell_volume 1267.05(8)
_computing_cell_refinement 'CrysAlis RED (Oxford Diffraction,2003)'
_computing_data_collection 'CrysAlis CCD (Oxford Diffraction,2003)'
_computing_data_reduction 'CrysAlis RED (Oxford Diffraction,2003)'
_computing_molecular_graphics 'PLATON98 (Spek, 1990)'
_computing_publication_material 'SHELXL97 (Sheldrick, 1997)'
_computing_structure_refinement 'SHELXL-97 (Sheldrick, 1997)'
_computing_structure_solution 'SHELXS-97 (Sheldrick, 1990)'
_diffrn_ambient_temperature 150(2)
_diffrn_measured_fraction_theta_full 0.952
_diffrn_measured_fraction_theta_max 0.952
_diffrn_measurement_device_type 'Xcalibur CCD'
_diffrn_measurement_method CCD
_diffrn_radiation_monochromator graphite
_diffrn_radiation_source 'fine-focus sealed tube'
_diffrn_radiation_type MoK\a
_diffrn_radiation_wavelength 0.71073
_diffrn_reflns_av_R_equivalents 0.0150
_diffrn_reflns_av_sigmaI/netI 0.0185
_diffrn_reflns_limit_h_max 13
_diffrn_reflns_limit_h_min -13
_diffrn_reflns_limit_k_max 14
_diffrn_reflns_limit_k_min -14
_diffrn_reflns_limit_l_max 15
_diffrn_reflns_limit_l_min -15
_diffrn_reflns_number 16243
_diffrn_reflns_theta_full 27.50
_diffrn_reflns_theta_max 27.50
_diffrn_reflns_theta_min 4.16
_exptl_absorpt_coefficient_mu 2.011
_exptl_absorpt_correction_T_max 1.00000
_exptl_absorpt_correction_T_min 0.88698
_exptl_absorpt_correction_type multi-scan
_exptl_crystal_colour orange-yellow
_exptl_crystal_density_diffrn 2.333
_exptl_crystal_density_method 'not measured'
_exptl_crystal_description plate
_exptl_crystal_F_000 858
_exptl_crystal_size_max 0.46
_exptl_crystal_size_mid 0.32
_exptl_crystal_size_min 0.12
_refine_diff_density_max 0.484
_refine_diff_density_min -0.579
_refine_diff_density_rms 0.073
_refine_ls_extinction_method none
_refine_ls_goodness_of_fit_ref 1.016
_refine_ls_hydrogen_treatment mixed
_refine_ls_matrix_type full
_refine_ls_number_parameters 358
_refine_ls_number_reflns 5547
_refine_ls_number_restraints 10
_refine_ls_restrained_S_all 1.019
_refine_ls_R_factor_all 0.0225
_refine_ls_R_factor_gt 0.0180
_refine_ls_shift/su_max 0.001
_refine_ls_shift/su_mean 0.000
_refine_ls_structure_factor_coef Fsqd
_refine_ls_weighting_details 'calc w=1/[\s^2^(Fo^2^)+(0.0285P)^2^+0.0000P] where P=(Fo^2^+2Fc^2^)/3'
_refine_ls_weighting_scheme calc
_refine_ls_wR_factor_gt 0.0441
_refine_ls_wR_factor_ref 0.0449
_reflns_number_gt 4866
_reflns_number_total 5547
_reflns_threshold_expression >2sigma(I)
_cod_data_source_file c0ce00927j.txt
_cod_data_source_block 1a
_cod_original_cell_volume 1267.05(7)
_cod_original_sg_symbol_H-M P-1
_cod_database_code 7206155

loop_
_symmetry_equiv_pos_as_xyz
'x, y, z'
'-x, -y, -z'

loop_
_atom_site_label
_atom_site_type_symbol
_atom_site_fract_x
_atom_site_fract_y
_atom_site_fract_z
_atom_site_U_iso_or_equiv
_atom_site_adp_type
_atom_site_occupancy
_atom_site_symmetry_multiplicity
_atom_site_calc_flag
_atom_site_refinement_flags
_atom_site_disorder_assembly
_atom_site_disorder_group
Mo1 Mo -0.240096(18) 0.015855(16) 0.293849(14) 0.01499(5) Uani 1 1 d . . .
Mo2 Mo 0.274138(19) 0.367269(17) 0.039502(17) 0.02204(5) Uani 1 1 d . . .
Mo3 Mo 0.433762(19) 0.666756(16) 0.002642(15) 0.01733(5) Uani 1 1 d . . .
Mo4 Mo 0.59321(2) 0.555836(18) 0.195719(15) 0.02223(5) Uani 1 1 d . . .
O1 O -0.07781(15) 0.01824(13) 0.21437(12) 0.0204(3) Uani 1 1 d . . .
O2 O -0.30692(15) 0.09962(14) 0.40205(12) 0.0210(3) Uani 1 1 d . . .
O3 O -0.36945(15) -0.01731(13) 0.17204(12) 0.0202(3) Uani 1 1 d . . .
O4 O -0.27757(17) -0.12006(14) 0.34945(14) 0.0284(4) Uani 1 1 d . . .
O5 O 0.37101(16) 0.25670(13) 0.02379(13) 0.0230(3) Uani 1 1 d . . .
O6 O 0.10941(18) 0.26927(16) 0.06558(17) 0.0368(4) Uani 1 1 d . . .
O7 O 0.39091(18) 0.43160(15) 0.18782(13) 0.0273(3) Uani 1 1 d . . .
O8 O 0.26125(16) 0.52507(14) 0.03367(13) 0.0240(3) Uani 1 1 d . . .
O9 O 0.5000 0.5000 0.0000 0.0144(4) Uani 1 2 d S . .
O10 O 0.37237(16) 0.59201(14) -0.15388(12) 0.0235(3) Uani 1 1 d . . .
O11 O 0.38171(16) 0.78590(14) 0.00405(13) 0.0232(3) Uani 1 1 d . . .
O12 O 0.51460(17) 0.67357(14) 0.16143(12) 0.0239(3) Uani 1 1 d . . .
O13 O 0.75658(16) 0.65029(14) 0.12833(13) 0.0270(3) Uani 1 1 d . . .
O14 O 0.6607(2) 0.59423(17) 0.33732(14) 0.0414(5) Uani 1 1 d . . .
N1 N -0.02950(17) 0.12446(15) 0.41680(14) 0.0164(3) Uani 1 1 d . . .
N2 N 0.09556(18) 0.13234(16) 0.37634(15) 0.0190(4) Uani 1 1 d . . .
N3 N 0.3775(2) 0.02190(17) 0.12007(15) 0.0229(4) Uani 1 1 d . . .
H3 H 0.4423 0.0061 0.0918 0.027 Uiso 1 1 calc R . .
N4 N -0.1465(2) 0.22586(17) 0.23718(15) 0.0231(4) Uani 1 1 d . . .
C1 C 0.0574(2) 0.07315(18) 0.27237(17) 0.0171(4) Uani 1 1 d . . .
C2 C 0.1718(2) 0.06206(19) 0.21530(17) 0.0170(4) Uani 1 1 d . . .
C3 C 0.1337(2) -0.01437(19) 0.10933(17) 0.0191(4) Uani 1 1 d . . .
H3A H 0.0374 -0.0520 0.0705 0.023 Uiso 1 1 calc R . .
C4 C 0.2402(2) -0.0331(2) 0.06337(18) 0.0217(4) Uani 1 1 d . . .
H4 H 0.2166 -0.0839 -0.0070 0.026 Uiso 1 1 calc R . .
C5 C 0.4196(2) 0.1009(2) 0.21934(19) 0.0238(5) Uani 1 1 d . . .
H5 H 0.5175 0.1402 0.2544 0.029 Uiso 1 1 calc R . .
C6 C 0.3176(2) 0.1231(2) 0.26860(19) 0.0220(4) Uani 1 1 d . . .
H6 H 0.3455 0.1784 0.3369 0.026 Uiso 1 1 calc R . .
C7 C -0.0087(2) 0.17512(18) 0.52172(17) 0.0175(4) Uani 1 1 d . . .
H7 H 0.0857 0.2108 0.5644 0.021 Uiso 1 1 calc R . .
C8 C -0.1245(2) 0.17916(18) 0.57622(17) 0.0170(4) Uani 1 1 d . . .
C9 C -0.2674(2) 0.14252(19) 0.51608(17) 0.0179(4) Uani 1 1 d . . .
C10 C -0.3724(2) 0.1539(2) 0.57339(19) 0.0228(4) Uani 1 1 d . . .
H10 H -0.4668 0.1292 0.5336 0.027 Uiso 1 1 calc R . .
C11 C -0.3369(2) 0.2015(2) 0.68908(19) 0.0245(5) Uani 1 1 d . . .
H11 H -0.4076 0.2091 0.7267 0.029 Uiso 1 1 calc R . .
C12 C -0.1962(2) 0.23824(19) 0.74975(18) 0.0234(5) Uani 1 1 d . . .
H12 H -0.1730 0.2700 0.8277 0.028 Uiso 1 1 calc R . .
C13 C -0.0915(2) 0.22754(19) 0.69413(18) 0.0205(4) Uani 1 1 d . . .
H13 H 0.0025 0.2526 0.7350 0.025 Uiso 1 1 calc R . .
C14 C -0.0978(2) 0.3250(2) 0.21474(19) 0.0235(5) Uani 1 1 d . . .
C15 C -0.0321(3) 0.4535(2) 0.1869(3) 0.0392(6) Uani 1 1 d . . .
H15A H -0.0256 0.5120 0.2507 0.059 Uiso 1 1 calc R . .
H15B H -0.0914 0.4607 0.1200 0.059 Uiso 1 1 calc R . .
H15C H 0.0640 0.4728 0.1715 0.059 Uiso 1 1 calc R . .
N5 N 0.0888(5) 0.5189(5) 0.5211(5) 0.0563(10) Uiso 0.50 1 d PD . 1
C16 C 0.1744(6) 0.5066(6) 0.4773(5) 0.0563(10) Uiso 0.50 1 d PD A 1
C17 C 0.2798(7) 0.4891(7) 0.4179(7) 0.0563(10) Uiso 0.50 1 d PD A 1
H17A H 0.2638 0.4020 0.4131 0.084 Uiso 0.50 1 calc PR A 1
H17B H 0.3765 0.5421 0.4595 0.084 Uiso 0.50 1 calc PR A 1
H17C H 0.2694 0.5113 0.3417 0.084 Uiso 0.50 1 calc PR A 1
N5 N 0.4699(8) 0.6486(7) 0.5408(7) 0.0432(17) Uiso 0.262(3) 1 d PD B 2
C16 C 0.3719(9) 0.5658(9) 0.4878(9) 0.0432(17) Uiso 0.262(3) 1 d PD B 2
C17 C 0.2484(10) 0.4620(10) 0.4171(11) 0.0432(17) Uiso 0.262(3) 1 d PD B 2
H17D H 0.1598 0.4644 0.4323 0.065 Uiso 0.262(3) 1 calc PR B 2
H17E H 0.2491 0.3834 0.4343 0.065 Uiso 0.262(3) 1 calc PR B 2
H17F H 0.2539 0.4689 0.3373 0.065 Uiso 0.262(3) 1 calc PR B 2
N5 N 0.3861 0.6574 0.5835 0.051(2) Uiso 0.238(3) 1 d PD C 3
C16 C 0.3211 0.5735 0.5145 0.051(2) Uiso 0.238(3) 1 d PD C 3
C17 C 0.2566 0.4699 0.4198 0.051(2) Uiso 0.238(3) 1 d PD C 3
H17G H 0.1542 0.4239 0.4201 0.076 Uiso 0.238(3) 1 calc PR C 3
H17H H 0.3033 0.4142 0.4285 0.076 Uiso 0.238(3) 1 calc PR C 3
H17I H 0.2697 0.5033 0.3481 0.076 Uiso 0.238(3) 1 calc PR C 3

loop_
_atom_site_aniso_label
_atom_site_aniso_U_11
_atom_site_aniso_U_22
_atom_site_aniso_U_33
_atom_site_aniso_U_23
_atom_site_aniso_U_13
_atom_site_aniso_U_12
Mo1 0.01164(9) 0.01680(9) 0.01601(9) -0.00047(6) 0.00209(7) 0.00617(7)
Mo2 0.01603(9) 0.01866(10) 0.03229(11) 0.00407(7) 0.00792(8) 0.00717(7)
Mo3 0.01885(9) 0.01621(9) 0.01929(9) -0.00075(7) 0.00177(7) 0.01082(7)
Mo4 0.02999(11) 0.02501(10) 0.01358(9) -0.00347(7) -0.00267(8) 0.01658(8)
O1 0.0151(7) 0.0256(8) 0.0198(7) -0.0060(6) 0.0014(6) 0.0102(6)
O2 0.0159(7) 0.0301(8) 0.0177(7) -0.0023(6) 0.0032(6) 0.0113(6)
O3 0.0151(7) 0.0250(8) 0.0201(8) -0.0024(6) 0.0018(6) 0.0093(6)
O4 0.0262(8) 0.0231(8) 0.0318(9) 0.0056(6) 0.0004(7) 0.0078(7)
O5 0.0215(8) 0.0148(7) 0.0328(9) 0.0030(6) 0.0055(7) 0.0079(6)
O6 0.0228(9) 0.0271(9) 0.0639(12) 0.0087(8) 0.0191(9) 0.0102(7)
O7 0.0355(9) 0.0290(8) 0.0222(8) 0.0056(6) 0.0118(7) 0.0164(7)
O8 0.0193(8) 0.0243(8) 0.0329(9) 0.0030(6) 0.0079(7) 0.0130(6)
O9 0.0133(9) 0.0148(9) 0.0147(10) -0.0020(7) 0.0000(8) 0.0070(8)
O10 0.0280(8) 0.0262(8) 0.0184(8) -0.0014(6) -0.0027(6) 0.0166(7)
O11 0.0236(8) 0.0219(8) 0.0265(8) -0.0010(6) 0.0005(7) 0.0140(6)
O12 0.0334(9) 0.0233(8) 0.0181(7) -0.0048(6) 0.0009(7) 0.0176(7)
O13 0.0192(8) 0.0234(8) 0.0317(9) -0.0050(6) -0.0077(7) 0.0077(6)
O14 0.0681(13) 0.0408(10) 0.0197(9) -0.0068(7) -0.0106(8) 0.0351(10)
N1 0.0129(8) 0.0203(9) 0.0177(9) 0.0004(7) 0.0036(7) 0.0090(7)
N2 0.0127(8) 0.0266(9) 0.0192(9) -0.0002(7) 0.0034(7) 0.0104(7)
N3 0.0245(10) 0.0319(10) 0.0246(10) 0.0107(8) 0.0140(8) 0.0201(8)
N4 0.0237(10) 0.0230(10) 0.0222(10) 0.0014(7) 0.0025(8) 0.0105(8)
C1 0.0142(10) 0.0184(10) 0.0207(10) 0.0019(8) 0.0035(8) 0.0091(8)
C2 0.0190(10) 0.0192(10) 0.0181(10) 0.0048(8) 0.0051(8) 0.0125(8)
C3 0.0220(11) 0.0216(10) 0.0185(10) 0.0044(8) 0.0044(9) 0.0136(9)
C4 0.0292(12) 0.0269(11) 0.0169(10) 0.0063(8) 0.0083(9) 0.0181(10)
C5 0.0172(11) 0.0306(12) 0.0276(12) 0.0063(9) 0.0053(9) 0.0136(9)
C6 0.0184(10) 0.0267(11) 0.0231(11) 0.0003(9) 0.0025(9) 0.0127(9)
C7 0.0142(10) 0.0186(10) 0.0182(10) -0.0008(8) 0.0008(8) 0.0065(8)
C8 0.0193(10) 0.0149(9) 0.0176(10) 0.0020(7) 0.0054(8) 0.0075(8)
C9 0.0189(10) 0.0172(10) 0.0176(10) 0.0005(8) 0.0055(8) 0.0073(8)
C10 0.0198(11) 0.0204(10) 0.0277(12) -0.0004(8) 0.0094(9) 0.0074(9)
C11 0.0264(12) 0.0218(11) 0.0264(12) 0.0007(9) 0.0154(10) 0.0085(9)
C12 0.0318(12) 0.0185(10) 0.0177(11) 0.0001(8) 0.0096(9) 0.0076(9)
C13 0.0213(11) 0.0188(10) 0.0183(10) 0.0008(8) 0.0032(9) 0.0061(8)
C14 0.0186(11) 0.0249(12) 0.0267(12) 0.0014(9) 0.0009(9) 0.0104(9)
C15 0.0263(13) 0.0249(12) 0.0653(19) 0.0157(12) 0.0038(12) 0.0098(10)

loop_
_atom_type_symbol
_atom_type_description
_atom_type_scat_dispersion_real
_atom_type_scat_dispersion_imag
_atom_type_scat_source
C C 0.0033 0.0016 'International Tables Vol C Tables 4.2.6.8 and 6.1.1.4'
H H 0.0000 0.0000 'International Tables Vol C Tables 4.2.6.8 and 6.1.1.4'
N N 0.0061 0.0033 'International Tables Vol C Tables 4.2.6.8 and 6.1.1.4'
O O 0.0106 0.0060 'International Tables Vol C Tables 4.2.6.8 and 6.1.1.4'
Mo Mo -1.6832 0.6857 'International Tables Vol C Tables 4.2.6.8 and 6.1.1.4'

loop_
_geom_angle_atom_site_label_1
_geom_angle_atom_site_label_2
_geom_angle_atom_site_label_3
_geom_angle
_geom_angle_site_symmetry_1
_geom_angle_site_symmetry_3
_geom_angle_publ_flag
O4 Mo1 O3 107.25(7) . . ?
O4 Mo1 O2 99.50(7) . . ?
O3 Mo1 O2 101.55(6) . . ?
O4 Mo1 O1 98.47(7) . . ?
O3 Mo1 O1 97.28(6) . . ?
O2 Mo1 O1 148.70(6) . . ?
O4 Mo1 N1 94.32(7) . . ?
O3 Mo1 N1 157.35(6) . . ?
O2 Mo1 N1 81.06(6) . . ?
O1 Mo1 N1 72.21(6) . . ?
O4 Mo1 N4 170.06(7) . . ?
O3 Mo1 N4 82.50(6) . . ?
O2 Mo1 N4 79.96(6) . . ?
O1 Mo1 N4 77.97(6) . . ?
N1 Mo1 N4 75.77(6) . . ?
O6 Mo2 O7 103.90(8) . . ?
O6 Mo2 O8 103.35(7) . . ?
O7 Mo2 O8 89.03(7) . . ?
O6 Mo2 O5 103.19(7) . . ?
O7 Mo2 O5 87.29(7) . . ?
O8 Mo2 O5 153.32(6) . . ?
O6 Mo2 O13 102.95(8) . 2_665 ?
O7 Mo2 O13 153.10(7) . 2_665 ?
O8 Mo2 O13 86.30(7) . 2_665 ?
O5 Mo2 O13 85.15(6) . 2_665 ?
O6 Mo2 O9 178.87(7) . . ?
O7 Mo2 O9 77.12(5) . . ?
O8 Mo2 O9 77.10(4) . . ?
O5 Mo2 O9 76.31(4) . . ?
O13 Mo2 O9 76.01(4) 2_665 . ?
O11 Mo3 O10 102.69(7) . . ?
O11 Mo3 O5 104.02(7) . 2_665 ?
O10 Mo3 O5 88.84(7) . 2_665 ?
O11 Mo3 O12 104.33(7) . . ?
O10 Mo3 O12 152.83(6) . . ?
O5 Mo3 O12 87.31(6) 2_665 . ?
O11 Mo3 O8 102.52(7) . . ?
O10 Mo3 O8 86.85(7) . . ?
O5 Mo3 O8 153.42(6) 2_665 . ?
O12 Mo3 O8 84.69(7) . . ?
O11 Mo3 O9 178.76(5) . . ?
O10 Mo3 O9 76.87(4) . . ?
O5 Mo3 O9 77.15(4) 2_665 . ?
O12 Mo3 O9 76.05(4) . . ?
O8 Mo3 O9 76.32(4) . . ?
O14 Mo4 O13 103.13(9) . . ?
O14 Mo4 O12 104.22(7) . . ?
O13 Mo4 O12 89.57(7) . . ?
O14 Mo4 O10 103.31(7) . 2_665 ?
O13 Mo4 O10 86.87(7) . 2_665 ?
O12 Mo4 O10 152.34(6) . 2_665 ?
O14 Mo4 O7 103.82(9) . . ?
O13 Mo4 O7 152.93(6) . . ?
O12 Mo4 O7 86.32(7) . . ?
O10 Mo4 O7 84.52(6) 2_665 . ?
O14 Mo4 O9 179.19(6) . . ?
O13 Mo4 O9 77.06(5) . . ?
O12 Mo4 O9 76.56(4) . . ?
O10 Mo4 O9 75.91(4) 2_665 . ?
O7 Mo4 O9 75.96(4) . . ?
C1 O1 Mo1 118.72(12) . . ?
C9 O2 Mo1 135.19(13) . . ?
Mo3 O5 Mo2 116.69(7) 2_665 . ?
Mo2 O7 Mo4 116.86(7) . . ?
Mo2 O8 Mo3 116.32(7) . . ?
Mo4 O9 Mo4 180.0 2_665 . ?
Mo4 O9 Mo3 89.875(7) 2_665 2_665 ?
Mo4 O9 Mo3 90.125(7) . 2_665 ?
Mo4 O9 Mo3 90.125(7) 2_665 . ?
Mo4 O9 Mo3 89.875(7) . . ?
Mo3 O9 Mo3 180.0 2_665 . ?
Mo4 O9 Mo2 90.004(8) 2_665 . ?
Mo4 O9 Mo2 89.996(8) . . ?
Mo3 O9 Mo2 89.746(7) 2_665 . ?
Mo3 O9 Mo2 90.254(7) . . ?
Mo4 O9 Mo2 89.996(8) 2_665 2_665 ?
Mo4 O9 Mo2 90.004(8) . 2_665 ?
Mo3 O9 Mo2 90.254(7) 2_665 2_665 ?
Mo3 O9 Mo2 89.746(7) . 2_665 ?
Mo2 O9 Mo2 180.000(12) . 2_665 ?
Mo3 O10 Mo4 117.09(7) . 2_665 ?
Mo4 O12 Mo3 117.38(7) . . ?
Mo4 O13 Mo2 116.91(7) . 2_665 ?
C7 N1 N2 115.77(16) . . ?
C7 N1 Mo1 128.70(13) . . ?
N2 N1 Mo1 115.43(11) . . ?
C1 N2 N1 108.81(16) . . ?
C4 N3 C5 123.01(18) . . ?
C14 N4 Mo1 176.90(18) . . ?
N2 C1 O1 124.73(17) . . ?
N2 C1 C2 118.04(18) . . ?
O1 C1 C2 117.20(17) . . ?
C6 C2 C3 119.40(18) . . ?
C6 C2 C1 120.43(18) . . ?
C3 C2 C1 120.12(18) . . ?
C4 C3 C2 119.1(2) . . ?
N3 C4 C3 119.6(2) . . ?
N3 C5 C6 119.6(2) . . ?
C5 C6 C2 119.1(2) . . ?
N1 C7 C8 123.20(18) . . ?
C9 C8 C13 118.46(18) . . ?
C9 C8 C7 123.11(18) . . ?
C13 C8 C7 118.36(18) . . ?
O2 C9 C10 117.72(19) . . ?
O2 C9 C8 122.27(17) . . ?
C10 C9 C8 119.98(19) . . ?
C11 C10 C9 120.3(2) . . ?
C10 C11 C12 120.4(2) . . ?
C13 C12 C11 119.83(19) . . ?
C12 C13 C8 121.0(2) . . ?
N4 C14 C15 179.0(3) . . ?
C16 N5 N5 133.7(7) . 2_566 ?
N5 C16 C17 178.1(8) . . ?
N5 C16 C17 178.2(13) . . ?
N5 C16 C17 171.960(1) . . ?

loop_
_geom_bond_atom_site_label_1
_geom_bond_atom_site_label_2
_geom_bond_distance
_geom_bond_site_symmetry_2
_geom_bond_publ_flag
Mo1 O4 1.6803(15) . ?
Mo1 O3 1.7192(14) . ?
Mo1 O2 1.9227(13) . ?
Mo1 O1 2.0094(13) . ?
Mo1 N1 2.2343(17) . ?
Mo1 N4 2.4226(18) . ?
Mo2 O6 1.6848(16) . ?
Mo2 O7 1.8902(16) . ?
Mo2 O8 1.9140(14) . ?
Mo2 O5 1.9458(14) . ?
Mo2 O13 1.9503(16) 2_665 ?
Mo2 O9 2.3215(2) . ?
Mo3 O11 1.6894(14) . ?
Mo3 O10 1.8957(14) . ?
Mo3 O5 1.9015(15) 2_665 ?
Mo3 O12 1.9289(14) . ?
Mo3 O8 1.9581(15) . ?
Mo3 O9 2.32034(18) . ?
Mo4 O14 1.6758(16) . ?
Mo4 O13 1.8986(16) . ?
Mo4 O12 1.9052(14) . ?
Mo4 O10 1.9525(14) 2_665 ?
Mo4 O7 1.9594(16) . ?
Mo4 O9 2.3173(2) . ?
O1 C1 1.319(2) . ?
O2 C9 1.351(2) . ?
O5 Mo3 1.9015(14) 2_665 ?
O9 Mo4 2.3173(2) 2_665 ?
O9 Mo3 2.32034(18) 2_665 ?
O9 Mo2 2.3215(2) 2_665 ?
O10 Mo4 1.9525(14) 2_665 ?
O13 Mo2 1.9503(16) 2_665 ?
N1 C7 1.289(2) . ?
N1 N2 1.397(2) . ?
N2 C1 1.293(3) . ?
N3 C4 1.331(3) . ?
N3 C5 1.343(3) . ?
N4 C14 1.125(3) . ?
C1 C2 1.475(3) . ?
C2 C6 1.390(3) . ?
C2 C3 1.396(3) . ?
C3 C4 1.370(3) . ?
C5 C6 1.367(3) . ?
C7 C8 1.441(3) . ?
C8 C9 1.408(3) . ?
C8 C13 1.409(3) . ?
C9 C10 1.392(3) . ?
C10 C11 1.381(3) . ?
C11 C12 1.391(3) . ?
C12 C13 1.376(3) . ?
C14 C15 1.456(3) . ?
N5 C16 1.1303(18) . ?
N5 N5 1.674(10) 2_566 ?
C16 C17 1.4391(19) . ?
N5 C16 1.1300(19) . ?
C16 C17 1.4392(19) . ?
N5 C16 1.1293 . ?
C16 C17 1.4526 . ?
